data_4117968
loop_
_publ_author_name
'Guocan Yu'
'Chengyou Han'
'Zibin Zhang'
'Jianzhuang Chen'
'Xuzhou Yan'
'Bo Zheng'
'Shiyong Liu'
'Feihe Huang'

_publ_contact_author_address
;
 Department of Chemistry
 Zhejiang University
 Hangzhou 310027, P. R. China
;
_publ_contact_author_email fhuang@zju.edu.cn
_publ_contact_author_fax 86-571-87953189
_publ_contact_author_name 'Feihe Huang'
_publ_contact_author_phone 86-571-87953189
_publ_section_title
;
 Pillar[6]arene-Based Photoresponsive Host-Guest Complexation
;
_journal_name_full 'Journal of the American Chemical Society'
_journal_page_first 8711
_journal_page_last 8717
_journal_paper_doi 10.1021/ja302998q
_journal_volume 134
_journal_year 2012
_chemical_formula_moiety 'C78 H108 O12'
_chemical_formula_sum 'C78 H108 O12'
_chemical_formula_weight 1237.64
_chemical_name_systematic
; 
 ? 
;
_space_group_IT_number 2
_symmetry_cell_setting triclinic
_symmetry_space_group_name_Hall '-P 1'
_symmetry_space_group_name_H-M 'P -1'
_atom_sites_solution_hydrogens geom
_atom_sites_solution_primary direct
_atom_sites_solution_secondary difmap
_audit_creation_method SHELXL-97
_cell_angle_alpha 89.203(5)
_cell_angle_beta 79.553(5)
_cell_angle_gamma 76.373(6)
_cell_formula_units_Z 2
_cell_length_a 13.2244(10)
_cell_length_b 13.7845(10)
_cell_length_c 23.3051(12)
_cell_measurement_reflns_used 8930
_cell_measurement_temperature 293(2)
_cell_measurement_theta_max 64.9835
_cell_measurement_theta_min 3.4953
_cell_volume 4058.5(5)
_computing_cell_refinement 'CrysAlis PRO (Oxford Diffraction, 2010)'
_computing_data_collection 'CrysAlis PRO'
_computing_data_reduction 'CrysAlis PRO'
_computing_molecular_graphics 'OLEX2 (Dolomanov et al., 2009)'
_computing_publication_material OLEX2
_computing_structure_refinement 'SHELXL-97 (Sheldrick, 2008)'
_computing_structure_solution 'SHELXS-97 (Sheldrick, 2008)'
_diffrn_ambient_temperature 293(2)
_diffrn_detector_area_resol_mean 10.3592
_diffrn_measured_fraction_theta_full 0.993
_diffrn_measured_fraction_theta_max 0.993
_diffrn_measurement_device_type 'Xcalibur, Atlas, Gemini ultra'
_diffrn_measurement_method '\w scans'
_diffrn_radiation_monochromator graphite
_diffrn_radiation_source 'fine-focus sealed tube'
_diffrn_radiation_type CuK\a
_diffrn_radiation_wavelength 1.54184
_diffrn_reflns_av_R_equivalents 0.0409
_diffrn_reflns_av_sigmaI/netI 0.0513
_diffrn_reflns_limit_h_max 15
_diffrn_reflns_limit_h_min -15
_diffrn_reflns_limit_k_max 15
_diffrn_reflns_limit_k_min -16
_diffrn_reflns_limit_l_max 27
_diffrn_reflns_limit_l_min -23
_diffrn_reflns_number 27170
_diffrn_reflns_theta_full 65.09
_diffrn_reflns_theta_max 65.09
_diffrn_reflns_theta_min 3.50
_exptl_absorpt_coefficient_mu 0.529
_exptl_absorpt_correction_T_max 0.9249
_exptl_absorpt_correction_T_min 0.8365
_exptl_absorpt_correction_type multi-scan
_exptl_absorpt_process_details
;
CrysAlis PRO (Oxford Diffraction, 2010) 
;
_exptl_crystal_colour yellow
_exptl_crystal_density_diffrn 1.013
_exptl_crystal_description block
_exptl_crystal_F_000 1344
_exptl_crystal_size_max 0.35
_exptl_crystal_size_mid 0.28
_exptl_crystal_size_min 0.15
_platon_squeeze_details
;
;
_refine_diff_density_max 0.818
_refine_diff_density_min -0.436
_refine_diff_density_rms 0.099
_refine_ls_extinction_method none
_refine_ls_goodness_of_fit_ref 1.450
_refine_ls_hydrogen_treatment constr
_refine_ls_matrix_type full
_refine_ls_number_parameters 823
_refine_ls_number_reflns 13739
_refine_ls_number_restraints 11
_refine_ls_restrained_S_all 1.460
_refine_ls_R_factor_all 0.1758
_refine_ls_R_factor_gt 0.1400
_refine_ls_shift/su_max 0.000
_refine_ls_shift/su_mean 0.000
_refine_ls_structure_factor_coef Fsqd
_refine_ls_weighting_details 'calc w=1/[\s^2^(Fo^2^)+(0.2000P)^2^+0.0000P] where P=(Fo^2^+2Fc^2^)/3'
_refine_ls_weighting_scheme calc
_refine_ls_wR_factor_gt 0.3813
_refine_ls_wR_factor_ref 0.4244
_reflns_number_gt 8026
_reflns_number_total 13739
_reflns_threshold_expression >2sigma(I)
_cod_data_source_file ja302998q_si_002_2.cif
_cod_data_source_block 101214_dpp6
_cod_original_cell_volume 4058.4(5)
_cod_database_code 4117968

loop_
_symmetry_equiv_pos_as_xyz
'x, y, z'
'-x, -y, -z'

loop_
_atom_site_label
_atom_site_type_symbol
_atom_site_fract_x
_atom_site_fract_y
_atom_site_fract_z
_atom_site_U_iso_or_equiv
_atom_site_adp_type
_atom_site_occupancy
_atom_site_symmetry_multiplicity
_atom_site_calc_flag
_atom_site_refinement_flags
_atom_site_disorder_assembly
_atom_site_disorder_group
O1 O 0.3362(3) 0.4361(3) 0.49928(15) 0.0807(11) Uani 1 1 d . . .
O2 O 0.6890(4) 0.4424(4) 0.33315(19) 0.0946(13) Uani 1 1 d . . .
O3 O 0.3208(4) 0.6528(3) 0.32841(15) 0.0891(13) Uani 1 1 d . . .
O4 O 0.6452(4) 0.5638(3) 0.13399(16) 0.0890(12) Uani 1 1 d . . .
O5 O 0.2562(3) 0.5284(3) 0.13266(18) 0.0876(12) Uani 1 1 d . . .
O6 O 0.6189(2) 0.2855(2) 0.00461(14) 0.0629(8) Uani 1 1 d . . .
O7 O 0.2423(2) 0.1764(2) 0.06090(13) 0.0592(8) Uani 1 1 d . . .
O8 O 0.6117(2) -0.0786(2) 0.10141(13) 0.0587(8) Uani 1 1 d . . .
O9 O 0.2385(3) -0.0653(3) 0.22507(14) 0.0789(11) Uani 1 1 d . . .
O10 O 0.6071(3) -0.1526(3) 0.31587(15) 0.0713(9) Uani 1 1 d . . .
O11 O 0.2706(5) 0.0899(4) 0.4157(2) 0.1160(16) Uani 1 1 d . . .
O12 O 0.6642(4) 0.0962(4) 0.45814(18) 0.0929(13) Uani 1 1 d . . .
C1 C 0.5071(6) 0.2693(4) 0.4903(2) 0.0832(16) Uani 1 1 d . . .
H1A H 0.4547 0.2890 0.5256 0.100 Uiso 1 1 calc R . .
H1B H 0.5757 0.2490 0.5019 0.100 Uiso 1 1 calc R . .
C2 C 0.5066(5) 0.3588(5) 0.4536(2) 0.0782(15) Uani 1 1 d . . .
C3 C 0.4218(5) 0.4407(4) 0.4581(2) 0.0725(14) Uani 1 1 d . . .
C4 C 0.4306(5) 0.5227(4) 0.4254(2) 0.0698(13) Uani 1 1 d . . .
H4 H 0.3749 0.5792 0.4315 0.084 Uiso 1 1 calc R . .
C5 C 0.5197(5) 0.5248(4) 0.3833(2) 0.0702(14) Uani 1 1 d . . .
C6 C 0.6015(5) 0.4410(5) 0.3750(2) 0.0731(14) Uani 1 1 d . . .
C7 C 0.5969(5) 0.3563(4) 0.4097(2) 0.0782(15) Uani 1 1 d . . .
H7 H 0.6525 0.2997 0.4038 0.094 Uiso 1 1 calc R . .
C8 C 0.2480(6) 0.5188(5) 0.5087(3) 0.0880(17) Uani 1 1 d . . .
H8A H 0.2237 0.5368 0.4723 0.106 Uiso 1 1 calc R . .
H8B H 0.2674 0.5758 0.5237 0.106 Uiso 1 1 calc R . .
C9 C 0.1616(6) 0.4901(7) 0.5521(3) 0.111(2) Uani 1 1 d . . .
H9A H 0.1033 0.5485 0.5611 0.133 Uiso 1 1 calc R . .
H9B H 0.1884 0.4721 0.5879 0.133 Uiso 1 1 calc R . .
C10 C 0.1184(8) 0.4053(9) 0.5339(4) 0.135(3) Uani 1 1 d . . .
H10A H 0.0902 0.4222 0.4989 0.203 Uiso 1 1 calc R . .
H10C H 0.0634 0.3942 0.5644 0.203 Uiso 1 1 calc R . .
H10B H 0.1743 0.3457 0.5267 0.203 Uiso 1 1 calc R . .
C11 C 0.7737(6) 0.3641(8) 0.3212(3) 0.125(3) Uani 1 1 d . . .
H11A H 0.7509 0.3075 0.3082 0.149 Uiso 1 1 calc R . .
H11B H 0.8008 0.3460 0.3568 0.149 Uiso 1 1 calc R . .
C12 C 0.8600(8) 0.3837(10) 0.2762(4) 0.150(4) Uani 1 1 d . . .
H12A H 0.8332 0.3990 0.2403 0.181 Uiso 1 1 calc R . .
H12B H 0.8799 0.4424 0.2885 0.181 Uiso 1 1 calc R . .
C13 C 0.9543(11) 0.3027(14) 0.2641(6) 0.205(7) Uani 1 1 d . . .
H13A H 0.9411 0.2509 0.2414 0.308 Uiso 1 1 calc R . .
H13B H 0.9725 0.2762 0.3002 0.308 Uiso 1 1 calc R . .
H13C H 1.0117 0.3273 0.2426 0.308 Uiso 1 1 calc R . .
C14 C 0.5271(6) 0.6169(4) 0.3489(2) 0.0820(16) Uani 1 1 d . . .
H14B H 0.5979 0.6273 0.3459 0.098 Uiso 1 1 calc R . .
H14A H 0.4779 0.6742 0.3699 0.098 Uiso 1 1 calc R . .
C15 C 0.5030(6) 0.6107(4) 0.2875(2) 0.0781(17) Uani 1 1 d . . .
C16 C 0.4036(6) 0.6320(4) 0.2777(2) 0.0826(17) Uani 1 1 d . . .
C17 C 0.3845(6) 0.6275(4) 0.2228(2) 0.0828(17) Uani 1 1 d . . .
H17 H 0.3147 0.6404 0.2175 0.099 Uiso 1 1 calc R . .
C18 C 0.4647(7) 0.6045(4) 0.1744(2) 0.0835(19) Uani 1 1 d . . .
C19 C 0.5678(6) 0.5871(4) 0.1831(2) 0.0801(18) Uani 1 1 d . . .
C20 C 0.5899(6) 0.5880(4) 0.2388(2) 0.0806(17) Uani 1 1 d . . .
H20 H 0.6594 0.5741 0.2448 0.097 Uiso 1 1 calc R . .
C21 C 0.2161(5) 0.6999(5) 0.3203(3) 0.0826(16) Uani 1 1 d . . .
H21A H 0.1901 0.6570 0.2967 0.099 Uiso 1 1 calc R . .
H21B H 0.2155 0.7625 0.3008 0.099 Uiso 1 1 calc R . .
C22 C 0.1468(6) 0.7182(6) 0.3810(3) 0.0940(19) Uani 1 1 d . . .
H22B H 0.0742 0.7477 0.3771 0.113 Uiso 1 1 calc R . .
H22A H 0.1485 0.6548 0.3998 0.113 Uiso 1 1 calc R . .
C23 C 0.1830(6) 0.7865(7) 0.4189(3) 0.109(2) Uani 1 1 d . . .
H23B H 0.1866 0.8475 0.3991 0.164 Uiso 1 1 calc R . .
H23A H 0.2517 0.7543 0.4265 0.164 Uiso 1 1 calc R . .
H23C H 0.1337 0.8011 0.4551 0.164 Uiso 1 1 calc R . .
C24 C 0.7332(9) 0.5904(11) 0.1329(4) 0.154(4) Uani 1 1 d U A .
H24A H 0.7739 0.5492 0.1588 0.185 Uiso 1 1 calc R . .
H24B H 0.7181 0.6594 0.1466 0.185 Uiso 1 1 calc R . .
C25 C 0.7973(6) 0.5794(7) 0.0715(4) 0.114(2) Uani 1 1 d DU . .
H25A H 0.7512 0.5965 0.0431 0.137 Uiso 0.554(16) 1 calc PR A 1
H25B H 0.8463 0.6227 0.0668 0.137 Uiso 0.554(16) 1 calc PR A 1
H25C H 0.7872 0.5230 0.0507 0.137 Uiso 0.446(16) 1 calc PR A 2
H25D H 0.7775 0.6394 0.0499 0.137 Uiso 0.446(16) 1 calc PR A 2
C26 C 0.8534(16) 0.4770(14) 0.0643(15) 0.206(10) Uani 0.554(16) 1 d PDU A 1
H26C H 0.8932 0.4596 0.0951 0.309 Uiso 0.554(16) 1 calc PR A 1
H26B H 0.9008 0.4668 0.0273 0.309 Uiso 0.554(16) 1 calc PR A 1
H26A H 0.8039 0.4356 0.0657 0.309 Uiso 0.554(16) 1 calc PR A 1
C27 C 0.4383(6) 0.6034(4) 0.1142(2) 0.0791(16) Uani 1 1 d . . .
H27A H 0.3692 0.6475 0.1145 0.095 Uiso 1 1 calc R . .
H27B H 0.4896 0.6295 0.0871 0.095 Uiso 1 1 calc R . .
C28 C 0.4378(4) 0.5020(3) 0.09291(18) 0.0580(11) Uani 1 1 d . . .
C29 C 0.3469(4) 0.4658(3) 0.1003(2) 0.0614(12) Uani 1 1 d . . .
C30 C 0.3454(3) 0.3761(3) 0.07397(18) 0.0542(10) Uani 1 1 d . . .
H30 H 0.2824 0.3555 0.0785 0.065 Uiso 1 1 calc R . .
C31 C 0.4368(3) 0.3171(3) 0.04094(16) 0.0454(9) Uani 1 1 d . . .
C32 C 0.5299(3) 0.3486(3) 0.03646(16) 0.0483(9) Uani 1 1 d . . .
C33 C 0.5298(4) 0.4398(3) 0.06104(19) 0.0597(11) Uani 1 1 d . . .
H33 H 0.5929 0.4603 0.0562 0.072 Uiso 1 1 calc R . .
C34 C 0.1566(7) 0.4866(8) 0.1459(5) 0.135(3) Uani 1 1 d D . .
H34A H 0.1332 0.4746 0.1101 0.162 Uiso 1 1 calc R . .
H34B H 0.1705 0.4245 0.1663 0.162 Uiso 1 1 calc R . .
C35 C 0.0748(10) 0.5650(9) 0.1834(6) 0.162(4) Uiso 1 1 d D . .
H35A H 0.0136 0.5382 0.1975 0.194 Uiso 1 1 calc R . .
H35B H 0.1031 0.5791 0.2171 0.194 Uiso 1 1 calc R . .
C36 C 0.043(2) 0.6492(18) 0.1580(12) 0.324(13) Uiso 1 1 d D . .
H36B H 0.0893 0.6500 0.1212 0.486 Uiso 1 1 calc R . .
H36C H 0.0451 0.7040 0.1825 0.486 Uiso 1 1 calc R . .
H36A H -0.0277 0.6553 0.1518 0.486 Uiso 1 1 calc R . .
C37 C 0.7171(4) 0.3136(4) 0.0011(2) 0.0673(12) Uani 1 1 d . . .
H37A H 0.7354 0.3142 0.0395 0.081 Uiso 1 1 calc R . .
H37B H 0.7119 0.3799 -0.0145 0.081 Uiso 1 1 calc R . .
C38 C 0.7994(5) 0.2387(6) -0.0383(3) 0.100(2) Uani 1 1 d . . .
H38B H 0.8671 0.2558 -0.0410 0.120 Uiso 1 1 calc R . .
H38A H 0.7820 0.2424 -0.0771 0.120 Uiso 1 1 calc R . .
C39 C 0.8095(5) 0.1338(6) -0.0182(4) 0.104(2) Uani 1 1 d . . .
H39C H 0.8711 0.0910 -0.0411 0.156 Uiso 1 1 calc R . .
H39A H 0.7477 0.1116 -0.0227 0.156 Uiso 1 1 calc R . .
H39B H 0.8162 0.1314 0.0222 0.156 Uiso 1 1 calc R . .
C40 C 0.4324(3) 0.2239(3) 0.01019(16) 0.0457(9) Uani 1 1 d . . .
H40A H 0.3703 0.2385 -0.0080 0.055 Uiso 1 1 calc R . .
H40B H 0.4939 0.2062 -0.0208 0.055 Uiso 1 1 calc R . .
C41 C 0.4287(3) 0.1351(3) 0.04745(15) 0.0410(8) Uani 1 1 d . . .
C42 C 0.3330(3) 0.1098(3) 0.07175(16) 0.0463(9) Uani 1 1 d . . .
C43 C 0.3341(4) 0.0225(3) 0.10255(16) 0.0526(10) Uani 1 1 d . . .
H43 H 0.2701 0.0061 0.1170 0.063 Uiso 1 1 calc R . .
C44 C 0.4256(3) -0.0400(3) 0.11232(15) 0.0462(9) Uani 1 1 d . . .
C45 C 0.5210(3) -0.0132(3) 0.08950(16) 0.0458(9) Uani 1 1 d . . .
C46 C 0.5214(3) 0.0716(3) 0.05833(15) 0.0417(8) Uani 1 1 d . . .
H46 H 0.5858 0.0873 0.0439 0.050 Uiso 1 1 calc R . .
C47 C 0.1443(4) 0.1605(5) 0.0894(2) 0.0734(14) Uani 1 1 d . . .
H47B H 0.1429 0.1559 0.1311 0.088 Uiso 1 1 calc R . .
H47A H 0.1338 0.0985 0.0751 0.088 Uiso 1 1 calc R . .
C48 C 0.0584(4) 0.2468(6) 0.0772(3) 0.097(2) Uani 1 1 d . . .
H48A H 0.0635 0.2545 0.0354 0.116 Uiso 1 1 calc R . .
H48B H 0.0660 0.3080 0.0941 0.116 Uiso 1 1 calc R . .
C49 C -0.0495(6) 0.2266(10) 0.1039(4) 0.150(4) Uani 1 1 d . . .
H49A H -0.0591 0.1693 0.0846 0.226 Uiso 1 1 calc R . .
H49C H -0.1048 0.2836 0.0992 0.226 Uiso 1 1 calc R . .
H49B H -0.0519 0.2141 0.1447 0.226 Uiso 1 1 calc R . .
C50 C 0.7076(4) -0.0522(3) 0.08076(19) 0.0559(10) Uani 1 1 d . . .
H50B H 0.7050 0.0134 0.0963 0.067 Uiso 1 1 calc R . .
H50A H 0.7192 -0.0497 0.0385 0.067 Uiso 1 1 calc R . .
C51 C 0.7972(5) -0.1283(6) 0.0994(3) 0.097(2) Uani 1 1 d . . .
H51A H 0.8016 -0.1931 0.0821 0.116 Uiso 1 1 calc R . .
H51B H 0.7828 -0.1336 0.1415 0.116 Uiso 1 1 calc R . .
C52 C 0.9018(5) -0.0999(7) 0.0811(3) 0.106(2) Uani 1 1 d . . .
H52A H 0.9099 -0.0821 0.0408 0.159 Uiso 1 1 calc R . .
H52C H 0.9585 -0.1555 0.0861 0.159 Uiso 1 1 calc R . .
H52B H 0.9034 -0.0440 0.1048 0.159 Uiso 1 1 calc R . .
C53 C 0.4250(4) -0.1339(4) 0.14614(18) 0.0593(11) Uani 1 1 d . . .
H53A H 0.3629 -0.1571 0.1418 0.071 Uiso 1 1 calc R . .
H53B H 0.4868 -0.1853 0.1295 0.071 Uiso 1 1 calc R . .
C54 C 0.4246(4) -0.1204(3) 0.21000(17) 0.0550(11) Uani 1 1 d . . .
C55 C 0.3300(4) -0.0841(4) 0.24934(19) 0.0619(12) Uani 1 1 d . . .
C56 C 0.3298(4) -0.0712(4) 0.3070(2) 0.0663(13) Uani 1 1 d . . .
H56 H 0.2657 -0.0462 0.3320 0.080 Uiso 1 1 calc R . .
C57 C 0.4217(4) -0.0939(3) 0.32960(18) 0.0568(11) Uani 1 1 d . . .
C58 C 0.5171(4) -0.1308(3) 0.29085(19) 0.0589(11) Uani 1 1 d . . .
C59 C 0.5172(4) -0.1422(3) 0.23211(18) 0.0549(10) Uani 1 1 d . . .
H59 H 0.5813 -0.1651 0.2068 0.066 Uiso 1 1 calc R . .
C60 C 0.1399(5) -0.0165(6) 0.2604(3) 0.0936(19) Uani 1 1 d . . .
H60A H 0.1419 0.0505 0.2714 0.112 Uiso 1 1 calc R . .
H60B H 0.1267 -0.0531 0.2957 0.112 Uiso 1 1 calc R . .
C61 C 0.0533(6) -0.0124(7) 0.2256(3) 0.109(2) Uani 1 1 d . . .
H61B H -0.0136 0.0261 0.2470 0.131 Uiso 1 1 calc R . .
H61A H 0.0695 0.0190 0.1887 0.131 Uiso 1 1 calc R . .
C62 C 0.0469(10) -0.1134(10) 0.2157(6) 0.170(5) Uani 1 1 d . . .
H62B H 0.1147 -0.1518 0.1965 0.255 Uiso 1 1 calc R . .
H62A H -0.0048 -0.1134 0.1916 0.255 Uiso 1 1 calc R . .
H62C H 0.0265 -0.1424 0.2524 0.255 Uiso 1 1 calc R . .
C63 C 0.7047(5) -0.1992(5) 0.2802(3) 0.0955(19) Uani 1 1 d . B .
H63A H 0.7233 -0.1557 0.2490 0.115 Uiso 1 1 calc R . .
H63B H 0.6995 -0.2610 0.2629 0.115 Uiso 1 1 calc R . .
C64 C 0.7857(8) -0.2195(8) 0.3176(6) 0.149(4) Uani 1 1 d D . .
H64D H 0.8526 -0.2288 0.2907 0.179 Uiso 0.242(15) 1 calc PR B 2
H64C H 0.7766 -0.1568 0.3385 0.179 Uiso 0.242(15) 1 calc PR B 2
H64B H 0.8107 -0.1594 0.3210 0.179 Uiso 0.758(15) 1 calc PR B 1
H64A H 0.7526 -0.2340 0.3564 0.179 Uiso 0.758(15) 1 calc PR B 1
C65 C 0.8765(9) -0.3014(10) 0.2973(6) 0.137(4) Uani 0.758(15) 1 d PD B 1
H65A H 0.8532 -0.3550 0.2822 0.206 Uiso 0.758(15) 1 calc PR B 1
H65C H 0.9118 -0.3244 0.3292 0.206 Uiso 0.758(15) 1 calc PR B 1
H65B H 0.9246 -0.2787 0.2671 0.206 Uiso 0.758(15) 1 calc PR B 1
C66 C 0.4216(5) -0.0854(4) 0.3942(2) 0.0680(13) Uani 1 1 d . . .
H66A H 0.3515 -0.0864 0.4152 0.082 Uiso 1 1 calc R . .
H66B H 0.4704 -0.1441 0.4049 0.082 Uiso 1 1 calc R . .
C67 C 0.4508(5) 0.0052(4) 0.4148(2) 0.0716(15) Uani 1 1 d . . .
C68 C 0.3708(7) 0.0924(5) 0.4269(3) 0.095(2) Uani 1 1 d . . .
C69 C 0.3880(7) 0.1787(5) 0.4513(3) 0.0945(19) Uani 1 1 d . . .
H69 H 0.3326 0.2352 0.4594 0.113 Uiso 1 1 calc R . .
C70 C 0.4853(6) 0.1807(5) 0.4633(2) 0.0796(16) Uani 1 1 d . . .
C71 C 0.5709(6) 0.0938(5) 0.4475(2) 0.0809(17) Uani 1 1 d . . .
C72 C 0.5470(5) 0.0043(5) 0.4257(2) 0.0752(15) Uani 1 1 d . . .
H72 H 0.5997 -0.0545 0.4193 0.090 Uiso 1 1 calc R . .
C73 C 0.1859(9) 0.1786(9) 0.4291(5) 0.136(3) Uani 1 1 d . . .
H73A H 0.2054 0.2346 0.4079 0.163 Uiso 1 1 calc R . .
H73B H 0.1721 0.1951 0.4705 0.163 Uiso 1 1 calc R . .
C74 C 0.0922(9) 0.1589(10) 0.4119(6) 0.152(4) Uani 1 1 d . . .
H74A H 0.1072 0.1421 0.3705 0.183 Uiso 1 1 calc R . .
H74B H 0.0745 0.1020 0.4328 0.183 Uiso 1 1 calc R . .
C75 C 0.0035(9) 0.2430(10) 0.4240(5) 0.151(4) Uani 1 1 d . . .
H75A H -0.0388 0.2464 0.3943 0.226 Uiso 1 1 calc R . .
H75B H 0.0281 0.3030 0.4246 0.226 Uiso 1 1 calc R . .
H75C H -0.0385 0.2358 0.4613 0.226 Uiso 1 1 calc R . .
C76 C 0.7463(6) 0.0119(6) 0.4417(3) 0.104(2) Uani 1 1 d . . .
H76A H 0.7517 -0.0054 0.4008 0.124 Uiso 1 1 calc R . .
H76B H 0.7327 -0.0444 0.4647 0.124 Uiso 1 1 calc R . .
C77 C 0.8463(8) 0.0350(8) 0.4514(4) 0.124(3) Uani 1 1 d . . .
H77B H 0.8437 0.0456 0.4928 0.149 Uiso 1 1 calc R . .
H77A H 0.8563 0.0952 0.4315 0.149 Uiso 1 1 calc R . .
C78 C 0.9351(9) -0.0514(9) 0.4280(5) 0.155(4) Uani 1 1 d . . .
H78A H 0.9363 -0.0618 0.3872 0.232 Uiso 1 1 calc R . .
H78B H 0.9252 -0.1102 0.4486 0.232 Uiso 1 1 calc R . .
H78C H 1.0009 -0.0378 0.4332 0.232 Uiso 1 1 calc R . .
C65A C 0.805(3) -0.295(3) 0.3604(16) 0.137(4) Uani 0.242(15) 1 d PD B 2
H65D H 0.7385 -0.3027 0.3821 0.206 Uiso 0.242(15) 1 calc PR B 2
H65F H 0.8451 -0.2747 0.3865 0.206 Uiso 0.242(15) 1 calc PR B 2
H65E H 0.8437 -0.3569 0.3411 0.206 Uiso 0.242(15) 1 calc PR B 2
C26A C 0.9087(14) 0.563(2) 0.0801(18) 0.206(10) Uani 0.446(16) 1 d PDU A 2
H26E H 0.9097 0.5782 0.1200 0.309 Uiso 0.446(16) 1 calc PR A 2
H26F H 0.9438 0.6053 0.0549 0.309 Uiso 0.446(16) 1 calc PR A 2
H26D H 0.9445 0.4943 0.0708 0.309 Uiso 0.446(16) 1 calc PR A 2

loop_
_atom_site_aniso_label
_atom_site_aniso_U_11
_atom_site_aniso_U_22
_atom_site_aniso_U_33
_atom_site_aniso_U_23
_atom_site_aniso_U_13
_atom_site_aniso_U_12
O1 0.100(3) 0.090(3) 0.057(2) 0.0029(17) 0.0022(18) -0.046(2)
O2 0.095(3) 0.101(3) 0.080(3) 0.000(2) 0.006(2) -0.025(3)
O3 0.131(4) 0.085(3) 0.0479(19) -0.0112(17) 0.002(2) -0.032(3)
O4 0.133(4) 0.081(3) 0.057(2) -0.0130(17) -0.003(2) -0.043(3)
O5 0.076(2) 0.079(3) 0.093(3) -0.033(2) 0.0011(19) 0.002(2)
O6 0.0589(18) 0.0624(19) 0.0677(19) -0.0224(15) -0.0034(14) -0.0193(15)
O7 0.0518(17) 0.068(2) 0.0613(18) -0.0016(14) -0.0120(13) -0.0190(15)
O8 0.0656(19) 0.0466(16) 0.0577(17) 0.0080(13) -0.0069(14) -0.0049(14)
O9 0.078(2) 0.119(3) 0.0498(18) -0.0064(18) -0.0043(16) -0.049(2)
O10 0.094(3) 0.064(2) 0.0621(19) 0.0048(15) -0.0288(18) -0.0204(19)
O11 0.140(5) 0.101(4) 0.120(4) -0.012(3) -0.038(3) -0.042(4)
O12 0.125(4) 0.091(3) 0.075(3) -0.009(2) -0.015(2) -0.052(3)
C1 0.120(5) 0.076(4) 0.063(3) 0.004(3) -0.018(3) -0.042(3)
C2 0.109(4) 0.080(4) 0.054(3) -0.005(2) -0.023(3) -0.033(3)
C3 0.103(4) 0.071(3) 0.052(3) 0.000(2) -0.011(3) -0.040(3)
C4 0.089(4) 0.071(3) 0.051(3) -0.003(2) 0.001(2) -0.033(3)
C5 0.094(4) 0.069(3) 0.052(3) -0.008(2) -0.001(2) -0.035(3)
C6 0.088(4) 0.086(4) 0.044(2) 0.002(2) -0.003(2) -0.025(3)
C7 0.100(4) 0.072(3) 0.069(3) -0.004(3) -0.008(3) -0.037(3)
C8 0.111(5) 0.096(4) 0.059(3) -0.005(3) -0.005(3) -0.037(4)
C9 0.111(5) 0.132(6) 0.088(4) -0.003(4) 0.020(4) -0.052(5)
C10 0.132(7) 0.176(9) 0.103(6) -0.005(6) 0.009(5) -0.069(7)
C11 0.097(5) 0.180(9) 0.078(4) -0.031(5) -0.004(4) -0.004(5)
C12 0.115(7) 0.192(11) 0.111(6) -0.034(6) 0.027(5) -0.004(7)
C13 0.178(12) 0.29(2) 0.137(10) -0.060(11) 0.012(8) -0.067(13)
C14 0.117(5) 0.074(3) 0.058(3) -0.002(2) -0.001(3) -0.041(3)
C15 0.133(5) 0.050(3) 0.046(3) -0.002(2) 0.004(3) -0.027(3)
C16 0.125(5) 0.064(3) 0.056(3) -0.005(2) -0.002(3) -0.029(3)
C17 0.132(5) 0.058(3) 0.056(3) -0.012(2) 0.000(3) -0.030(3)
C18 0.155(6) 0.055(3) 0.047(3) -0.002(2) -0.011(3) -0.044(3)
C19 0.148(6) 0.046(3) 0.049(3) 0.000(2) -0.007(3) -0.036(3)
C20 0.139(5) 0.057(3) 0.054(3) 0.002(2) -0.012(3) -0.046(3)
C21 0.103(5) 0.081(4) 0.068(3) -0.005(3) -0.012(3) -0.034(3)
C22 0.115(5) 0.097(5) 0.075(4) -0.009(3) -0.006(3) -0.043(4)
C23 0.119(5) 0.130(6) 0.082(4) -0.023(4) 0.015(4) -0.059(5)
C24 0.147(8) 0.205(12) 0.103(6) -0.049(7) -0.005(5) -0.037(8)
C25 0.108(5) 0.111(5) 0.109(5) -0.011(4) -0.009(4) -0.008(4)
C26 0.100(7) 0.155(11) 0.33(3) -0.085(15) -0.012(9) 0.011(8)
C27 0.128(5) 0.050(3) 0.056(3) -0.003(2) -0.005(3) -0.024(3)
C28 0.083(3) 0.044(2) 0.042(2) -0.0051(17) -0.006(2) -0.011(2)
C29 0.076(3) 0.049(2) 0.052(2) -0.0097(19) -0.006(2) -0.003(2)
C30 0.053(2) 0.058(3) 0.052(2) -0.0068(18) -0.0084(18) -0.012(2)
C31 0.059(2) 0.043(2) 0.0352(19) -0.0038(15) -0.0110(16) -0.0111(18)
C32 0.062(2) 0.043(2) 0.039(2) -0.0063(15) -0.0078(17) -0.0109(19)
C33 0.083(3) 0.050(2) 0.048(2) -0.0095(18) -0.001(2) -0.026(2)
C34 0.095(5) 0.145(8) 0.142(7) -0.057(6) -0.007(5) 0.008(5)
C37 0.068(3) 0.069(3) 0.067(3) -0.010(2) -0.005(2) -0.025(2)
C38 0.072(4) 0.108(5) 0.117(5) -0.036(4) 0.005(3) -0.032(4)
C39 0.069(4) 0.110(6) 0.129(6) -0.031(4) -0.008(3) -0.017(4)
C40 0.053(2) 0.046(2) 0.0396(19) 0.0005(15) -0.0111(16) -0.0113(17)
C41 0.050(2) 0.0395(19) 0.0358(18) -0.0088(14) -0.0070(15) -0.0159(17)
C42 0.053(2) 0.049(2) 0.041(2) -0.0018(16) -0.0085(16) -0.0183(18)
C43 0.069(3) 0.061(3) 0.036(2) -0.0064(17) -0.0039(17) -0.034(2)
C44 0.065(3) 0.043(2) 0.0331(18) -0.0027(15) -0.0072(16) -0.0176(19)
C45 0.057(2) 0.043(2) 0.0354(19) -0.0067(15) -0.0058(16) -0.0093(18)
C46 0.050(2) 0.040(2) 0.0355(18) -0.0040(14) -0.0045(15) -0.0141(17)
C47 0.053(3) 0.101(4) 0.072(3) -0.005(3) -0.013(2) -0.028(3)
C48 0.057(3) 0.133(6) 0.099(4) -0.012(4) -0.014(3) -0.019(3)
C49 0.072(5) 0.249(13) 0.136(7) -0.009(7) -0.029(4) -0.041(6)
C50 0.057(3) 0.052(2) 0.053(2) 0.0014(18) -0.0071(19) -0.004(2)
C51 0.077(4) 0.098(5) 0.095(4) 0.030(3) -0.003(3) 0.009(3)
C52 0.067(4) 0.127(6) 0.107(5) 0.021(4) -0.019(3) 0.012(4)
C53 0.087(3) 0.059(3) 0.044(2) 0.0005(18) -0.015(2) -0.038(2)
C54 0.082(3) 0.050(2) 0.039(2) -0.0009(17) -0.0047(19) -0.032(2)
C55 0.077(3) 0.074(3) 0.045(2) -0.002(2) -0.008(2) -0.040(3)
C56 0.076(3) 0.082(3) 0.048(2) -0.003(2) 0.003(2) -0.042(3)
C57 0.084(3) 0.052(2) 0.043(2) 0.0045(18) -0.012(2) -0.035(2)
C58 0.086(3) 0.047(2) 0.051(2) 0.0034(18) -0.016(2) -0.029(2)
C59 0.076(3) 0.050(2) 0.044(2) 0.0046(17) -0.0088(19) -0.027(2)
C60 0.087(4) 0.121(5) 0.082(4) -0.002(4) -0.018(3) -0.040(4)
C61 0.090(5) 0.154(7) 0.098(5) 0.018(5) -0.017(4) -0.058(5)
C62 0.184(11) 0.199(13) 0.171(10) 0.002(8) -0.073(8) -0.099(10)
C63 0.098(5) 0.081(4) 0.103(5) -0.027(3) -0.024(4) -0.007(3)
C64 0.121(7) 0.136(8) 0.186(10) -0.062(7) -0.067(7) 0.011(6)
C65 0.120(8) 0.146(10) 0.157(10) -0.018(8) -0.019(7) -0.056(8)
C66 0.103(4) 0.069(3) 0.047(2) 0.001(2) -0.015(2) -0.048(3)
C67 0.118(4) 0.065(3) 0.049(3) 0.011(2) -0.026(3) -0.047(3)
C68 0.142(6) 0.089(5) 0.080(4) 0.011(3) -0.047(4) -0.053(5)
C69 0.132(6) 0.082(4) 0.084(4) 0.006(3) -0.038(4) -0.040(4)
C70 0.125(5) 0.080(4) 0.051(3) 0.010(2) -0.025(3) -0.051(4)
C71 0.112(5) 0.100(5) 0.044(3) 0.000(3) -0.019(3) -0.049(4)
C72 0.107(4) 0.088(4) 0.046(3) 0.006(2) -0.014(2) -0.054(3)
C73 0.155(8) 0.145(9) 0.135(7) 0.003(6) -0.035(6) -0.085(8)
C74 0.115(7) 0.157(10) 0.188(11) -0.020(8) -0.022(7) -0.043(7)
C75 0.133(8) 0.169(10) 0.165(9) 0.012(7) -0.034(7) -0.061(8)
C76 0.127(6) 0.100(5) 0.099(5) -0.025(4) -0.035(4) -0.044(5)
C77 0.144(7) 0.123(7) 0.109(6) -0.027(5) -0.012(5) -0.046(6)
C78 0.164(10) 0.159(10) 0.165(10) -0.010(8) -0.052(8) -0.069(8)
C65A 0.120(8) 0.146(10) 0.157(10) -0.018(8) -0.019(7) -0.056(8)
C26A 0.100(7) 0.155(11) 0.33(3) -0.085(15) -0.012(9) 0.011(8)

loop_
_atom_type_symbol
_atom_type_description
_atom_type_scat_dispersion_real
_atom_type_scat_dispersion_imag
_atom_type_scat_source
C C 0.0181 0.0091 'International Tables Vol C Tables 4.2.6.8 and 6.1.1.4'
H H 0.0000 0.0000 'International Tables Vol C Tables 4.2.6.8 and 6.1.1.4'
O O 0.0492 0.0322 'International Tables Vol C Tables 4.2.6.8 and 6.1.1.4'

loop_
_geom_angle_atom_site_label_1
_geom_angle_atom_site_label_2
_geom_angle_atom_site_label_3
_geom_angle
C3 O1 C8 119.3(4)
C11 O2 C6 123.2(6)
C21 O3 C16 118.1(5)
C24 O4 C19 118.6(6)
C29 O5 C34 116.6(5)
C32 O6 C37 117.1(3)
C42 O7 C47 117.0(4)
C45 O8 C50 116.2(3)
C55 O9 C60 119.0(4)
C58 O10 C63 118.2(4)
C68 O11 C73 118.2(6)
C71 O12 C76 117.2(5)
C2 C1 C70 116.7(5)
C2 C1 H1A 108.1
C70 C1 H1A 108.1
C2 C1 H1B 108.1
C70 C1 H1B 108.1
H1A C1 H1B 107.3
C3 C2 C7 118.8(5)
C3 C2 C1 123.8(6)
C7 C2 C1 117.4(6)
O1 C3 C4 124.2(6)
O1 C3 C2 115.6(5)
C4 C3 C2 120.0(5)
C3 C4 C5 122.7(6)
C3 C4 H4 118.7
C5 C4 H4 118.7
C6 C5 C4 118.0(5)
C6 C5 C14 120.8(5)
C4 C5 C14 121.1(6)
C5 C6 O2 118.2(5)
C5 C6 C7 120.7(5)
O2 C6 C7 121.0(6)
C2 C7 C6 119.4(6)
C2 C7 H7 120.3
C6 C7 H7 120.3
O1 C8 C9 108.1(6)
O1 C8 H8A 110.1
C9 C8 H8A 110.1
O1 C8 H8B 110.1
C9 C8 H8B 110.1
H8A C8 H8B 108.4
C8 C9 C10 116.6(6)
C8 C9 H9A 108.1
C10 C9 H9A 108.1
C8 C9 H9B 108.1
C10 C9 H9B 108.1
H9A C9 H9B 107.3
C9 C10 H10A 109.5
C9 C10 H10C 109.5
H10A C10 H10C 109.5
C9 C10 H10B 109.5
H10A C10 H10B 109.5
H10C C10 H10B 109.5
O2 C11 C12 113.8(9)
O2 C11 H11A 108.8
C12 C11 H11A 108.8
O2 C11 H11B 108.8
C12 C11 H11B 108.8
H11A C11 H11B 107.7
C13 C12 C11 115.4(12)
C13 C12 H12A 108.4
C11 C12 H12A 108.4
C13 C12 H12B 108.4
C11 C12 H12B 108.4
H12A C12 H12B 107.5
C12 C13 H13A 109.5
C12 C13 H13B 109.5
H13A C13 H13B 109.5
C12 C13 H13C 109.5
H13A C13 H13C 109.5
H13B C13 H13C 109.5
C5 C14 C15 113.2(4)
C5 C14 H14B 108.9
C15 C14 H14B 108.9
C5 C14 H14A 108.9
C15 C14 H14A 108.9
H14B C14 H14A 107.8
C16 C15 C20 119.5(5)
C16 C15 C14 121.6(5)
C20 C15 C14 118.7(7)
C15 C16 C17 120.4(6)
C15 C16 O3 116.4(5)
C17 C16 O3 123.0(7)
C16 C17 C18 122.8(7)
C16 C17 H17 118.6
C18 C17 H17 118.6
C19 C18 C17 117.9(5)
C19 C18 C27 121.8(6)
C17 C18 C27 120.3(7)
O4 C19 C18 116.2(5)
O4 C19 C20 123.0(7)
C18 C19 C20 120.7(6)
C19 C20 C15 118.7(7)
C19 C20 H20 120.7
C15 C20 H20 120.7
O3 C21 C22 106.8(5)
O3 C21 H21A 110.4
C22 C21 H21A 110.4
O3 C21 H21B 110.4
C22 C21 H21B 110.4
H21A C21 H21B 108.6
C23 C22 C21 112.2(5)
C23 C22 H22B 109.2
C21 C22 H22B 109.2
C23 C22 H22A 109.2
C21 C22 H22A 109.2
H22B C22 H22A 107.9
C22 C23 H23B 109.5
C22 C23 H23A 109.5
H23B C23 H23A 109.5
C22 C23 H23C 109.5
H23B C23 H23C 109.5
H23A C23 H23C 109.5
O4 C24 C25 110.5(8)
O4 C24 H24A 109.6
C25 C24 H24A 109.6
O4 C24 H24B 109.6
C25 C24 H24B 109.6
H24A C24 H24B 108.1
C26 C25 C26A 67.0(15)
C26 C25 C24 105.7(15)
C26A C25 C24 104.3(17)
C26 C25 H25A 110.6
C26A C25 H25A 143.9
C24 C25 H25A 110.6
C26 C25 H25B 110.6
C26A C25 H25B 48.0
C24 C25 H25B 110.6
H25A C25 H25B 108.7
C26 C25 H25C 47.4
C26A C25 H25C 110.9
C24 C25 H25C 110.9
H25A C25 H25C 64.9
H25B C25 H25C 137.3
C26 C25 H25D 142.3
C26A C25 H25D 110.9
C24 C25 H25D 110.9
H25A C25 H25D 47.7
H25B C25 H25D 64.3
H25C C25 H25D 108.9
C25 C26 H26C 109.5
C25 C26 H26B 109.5
C25 C26 H26A 109.5
C28 C27 C18 113.4(4)
C28 C27 H27A 108.9
C18 C27 H27A 108.9
C28 C27 H27B 108.9
C18 C27 H27B 108.9
H27A C27 H27B 107.7
C29 C28 C33 116.2(4)
C29 C28 C27 122.9(5)
C33 C28 C27 120.8(5)
C28 C29 C30 121.9(4)
C28 C29 O5 115.4(4)
C30 C29 O5 122.6(5)
C31 C30 C29 120.9(4)
C31 C30 H30 119.6
C29 C30 H30 119.6
C32 C31 C30 118.0(4)
C32 C31 C40 121.9(4)
C30 C31 C40 120.1(4)
O6 C32 C31 115.5(3)
O6 C32 C33 123.8(4)
C31 C32 C33 120.6(4)
C32 C33 C28 122.2(5)
C32 C33 H33 118.9
C28 C33 H33 118.9
C35 C34 O5 105.4(8)
C35 C34 H34A 110.7
O5 C34 H34A 110.7
C35 C34 H34B 110.7
O5 C34 H34B 110.7
H34A C34 H34B 108.8
C36 C35 C34 115.5(17)
C36 C35 H35A 108.4
C34 C35 H35A 108.4
C36 C35 H35B 108.4
C34 C35 H35B 108.4
H35A C35 H35B 107.5
C35 C36 H36B 109.5
C35 C36 H36C 109.5
H36B C36 H36C 109.5
C35 C36 H36A 109.5
H36B C36 H36A 109.5
H36C C36 H36A 109.5
O6 C37 C38 107.3(4)
O6 C37 H37A 110.2
C38 C37 H37A 110.2
O6 C37 H37B 110.2
C38 C37 H37B 110.2
H37A C37 H37B 108.5
C37 C38 C39 113.4(6)
C37 C38 H38B 108.9
C39 C38 H38B 108.9
C37 C38 H38A 108.9
C39 C38 H38A 108.9
H38B C38 H38A 107.7
C38 C39 H39C 109.5
C38 C39 H39A 109.5
H39C C39 H39A 109.5
C38 C39 H39B 109.5
H39C C39 H39B 109.5
H39A C39 H39B 109.5
C41 C40 C31 115.9(3)
C41 C40 H40A 108.3
C31 C40 H40A 108.3
C41 C40 H40B 108.3
C31 C40 H40B 108.3
H40A C40 H40B 107.4
C46 C41 C42 116.8(3)
C46 C41 C40 120.8(3)
C42 C41 C40 122.4(4)
O7 C42 C43 124.8(4)
O7 C42 C41 114.8(3)
C43 C42 C41 120.3(4)
C44 C43 C42 122.4(4)
C44 C43 H43 118.8
C42 C43 H43 118.8
C43 C44 C45 117.3(4)
C43 C44 C53 121.5(4)
C45 C44 C53 121.2(4)
C46 C45 O8 124.0(4)
C46 C45 C44 121.0(4)
O8 C45 C44 115.0(3)
C45 C46 C41 122.2(4)
C45 C46 H46 118.9
C41 C46 H46 118.9
O7 C47 C48 108.1(5)
O7 C47 H47B 110.1
C48 C47 H47B 110.1
O7 C47 H47A 110.1
C48 C47 H47A 110.1
H47B C47 H47A 108.4
C47 C48 C49 108.7(8)
C47 C48 H48A 109.9
C49 C48 H48A 109.9
C47 C48 H48B 109.9
C49 C48 H48B 109.9
H48A C48 H48B 108.3
C48 C49 H49A 109.5
C48 C49 H49C 109.5
H49A C49 H49C 109.5
C48 C49 H49B 109.5
H49A C49 H49B 109.5
H49C C49 H49B 109.5
O8 C50 C51 109.5(4)
O8 C50 H50B 109.8
C51 C50 H50B 109.8
O8 C50 H50A 109.8
C51 C50 H50A 109.8
H50B C50 H50A 108.2
C50 C51 C52 111.5(5)
C50 C51 H51A 109.3
C52 C51 H51A 109.3
C50 C51 H51B 109.3
C52 C51 H51B 109.3
H51A C51 H51B 108.0
C51 C52 H52A 109.5
C51 C52 H52C 109.5
H52A C52 H52C 109.5
C51 C52 H52B 109.5
H52A C52 H52B 109.5
H52C C52 H52B 109.5
C54 C53 C44 113.6(3)
C54 C53 H53A 108.9
C44 C53 H53A 108.9
C54 C53 H53B 108.9
C44 C53 H53B 108.9
H53A C53 H53B 107.7
C59 C54 C55 117.4(4)
C59 C54 C53 121.6(4)
C55 C54 C53 121.0(4)
C56 C55 O9 123.7(4)
C56 C55 C54 121.0(5)
O9 C55 C54 115.2(4)
C55 C56 C57 122.0(5)
C55 C56 H56 119.0
C57 C56 H56 119.0
C56 C57 C58 117.7(4)
C56 C57 C66 122.3(4)
C58 C57 C66 119.9(5)
C59 C58 O10 124.5(5)
C59 C58 C57 120.1(5)
O10 C58 C57 115.4(4)
C58 C59 C54 121.7(4)
C58 C59 H59 119.1
C54 C59 H59 119.1
O9 C60 C61 108.4(6)
O9 C60 H60A 110.0
C61 C60 H60A 110.0
O9 C60 H60B 110.0
C61 C60 H60B 110.0
H60A C60 H60B 108.4
C62 C61 C60 107.6(8)
C62 C61 H61B 110.2
C60 C61 H61B 110.2
C62 C61 H61A 110.2
C60 C61 H61A 110.2
H61B C61 H61A 108.5
C61 C62 H62B 109.5
C61 C62 H62A 109.5
H62B C62 H62A 109.5
C61 C62 H62C 109.5
H62B C62 H62C 109.5
H62A C62 H62C 109.5
O10 C63 C64 107.4(7)
O10 C63 H63A 110.2
C64 C63 H63A 110.2
O10 C63 H63B 110.2
C64 C63 H63B 110.2
H63A C63 H63B 108.5
C65A C64 C65 66.7(19)
C65A C64 C63 130.2(19)
C65 C64 C63 115.2(9)
C65A C64 H64D 104.7
C65 C64 H64D 43.0
C63 C64 H64D 104.7
C65A C64 H64C 104.7
C65 C64 H64C 133.6
C63 C64 H64C 104.7
H64D C64 H64C 105.7
C65A C64 H64B 118.0
C65 C64 H64B 108.5
C63 C64 H64B 108.5
H64D C64 H64B 73.5
H64C C64 H64B 32.7
C65A C64 H64A 41.9
C65 C64 H64A 108.5
C63 C64 H64A 108.5
H64D C64 H64A 144.2
H64C C64 H64A 78.5
H64B C64 H64A 107.5
C64 C65 H65A 109.5
C64 C65 H65C 109.5
C64 C65 H65B 109.5
C67 C66 C57 116.5(4)
C67 C66 H66A 108.2
C57 C66 H66A 108.2
C67 C66 H66B 108.2
C57 C66 H66B 108.2
H66A C66 H66B 107.3
C72 C67 C68 118.9(5)
C72 C67 C66 123.4(6)
C68 C67 C66 117.5(5)
C67 C68 O11 117.2(6)
C67 C68 C69 121.8(7)
O11 C68 C69 121.0(7)
C70 C69 C68 121.1(7)
C70 C69 H69 119.5
C68 C69 H69 119.5
C69 C70 C71 118.1(5)
C69 C70 C1 123.1(7)
C71 C70 C1 118.8(6)
O12 C71 C70 118.1(5)
O12 C71 C72 123.3(6)
C70 C71 C72 118.3(6)
C67 C72 C71 121.5(6)
C67 C72 H72 119.3
C71 C72 H72 119.3
O11 C73 C74 108.0(9)
O11 C73 H73A 110.1
C74 C73 H73A 110.1
O11 C73 H73B 110.1
C74 C73 H73B 110.1
H73A C73 H73B 108.4
C75 C74 C73 112.0(10)
C75 C74 H74A 109.2
C73 C74 H74A 109.2
C75 C74 H74B 109.2
C73 C74 H74B 109.2
H74A C74 H74B 107.9
C74 C75 H75A 109.5
C74 C75 H75B 109.5
H75A C75 H75B 109.5
C74 C75 H75C 109.5
H75A C75 H75C 109.5
H75B C75 H75C 109.5
O12 C76 C77 108.1(6)
O12 C76 H76A 110.1
C77 C76 H76A 110.1
O12 C76 H76B 110.1
C77 C76 H76B 110.1
H76A C76 H76B 108.4
C76 C77 C78 107.8(7)
C76 C77 H77B 110.1
C78 C77 H77B 110.1
C76 C77 H77A 110.1
C78 C77 H77A 110.1
H77B C77 H77A 108.5
C77 C78 H78A 109.5
C77 C78 H78B 109.5
H78A C78 H78B 109.5
C77 C78 H78C 109.5
H78A C78 H78C 109.5
H78B C78 H78C 109.5
C64 C65A H65D 109.5
C64 C65A H65F 109.5
H65D C65A H65F 109.5
C64 C65A H65E 109.5
H65D C65A H65E 109.5
H65F C65A H65E 109.5
C25 C26A H26E 109.5
C25 C26A H26F 109.5
H26E C26A H26F 109.5
C25 C26A H26D 109.5
H26E C26A H26D 109.5
H26F C26A H26D 109.5

loop_
_geom_bond_atom_site_label_1
_geom_bond_atom_site_label_2
_geom_bond_distance
O1 C3 1.359(7)
O1 C8 1.413(8)
O2 C11 1.350(9)
O2 C6 1.375(7)
O3 C21 1.429(8)
O3 C16 1.439(8)
O4 C24 1.296(12)
O4 C19 1.374(7)
O5 C29 1.398(6)
O5 C34 1.538(11)
O6 C32 1.383(5)
O6 C37 1.429(6)
O7 C42 1.390(5)
O7 C47 1.409(6)
O8 C45 1.390(5)
O8 C50 1.400(6)
O9 C55 1.395(6)
O9 C60 1.429(8)
O10 C58 1.388(6)
O10 C63 1.416(8)
O11 C68 1.405(9)
O11 C73 1.445(12)
O12 C71 1.309(7)
O12 C76 1.395(9)
C1 C2 1.491(8)
C1 C70 1.491(8)
C1 H1A 0.9700
C1 H1B 0.9700
C2 C3 1.381(8)
C2 C7 1.417(9)
C3 C4 1.370(8)
C4 C5 1.396(7)
C4 H4 0.9300
C5 C6 1.372(8)
C5 C14 1.505(8)
C6 C7 1.419(8)
C7 H7 0.9300
C8 C9 1.506(9)
C8 H8A 0.9700
C8 H8B 0.9700
C9 C10 1.514(13)
C9 H9A 0.9700
C9 H9B 0.9700
C10 H10A 0.9600
C10 H10C 0.9600
C10 H10B 0.9600
C11 C12 1.475(13)
C11 H11A 0.9700
C11 H11B 0.9700
C12 C13 1.452(17)
C12 H12A 0.9700
C12 H12B 0.9700
C13 H13A 0.9600
C13 H13B 0.9600
C13 H13C 0.9600
C14 C15 1.529(9)
C14 H14B 0.9700
C14 H14A 0.9700
C15 C16 1.339(10)
C15 C20 1.439(9)
C16 C17 1.352(9)
C17 C18 1.385(9)
C17 H17 0.9300
C18 C19 1.380(10)
C18 C27 1.506(8)
C19 C20 1.384(8)
C20 H20 0.9300
C21 C22 1.527(9)
C21 H21A 0.9700
C21 H21B 0.9700
C22 C23 1.511(10)
C22 H22B 0.9700
C22 H22A 0.9700
C23 H23B 0.9600
C23 H23A 0.9600
C23 H23C 0.9600
C24 C25 1.513(13)
C24 H24A 0.9700
C24 H24B 0.9700
C25 C26 1.428(15)
C25 C26A 1.486(17)
C25 H25A 0.9700
C25 H25B 0.9700
C25 H25C 0.9700
C25 H25D 0.9700
C26 H26C 0.9600
C26 H26B 0.9600
C26 H26A 0.9600
C27 C28 1.492(7)
C27 H27A 0.9700
C27 H27B 0.9700
C28 C29 1.389(7)
C28 C33 1.402(7)
C29 C30 1.394(7)
C30 C31 1.390(6)
C30 H30 0.9300
C31 C32 1.386(6)
C31 C40 1.498(5)
C32 C33 1.387(6)
C33 H33 0.9300
C34 C35 1.495(12)
C34 H34A 0.9700
C34 H34B 0.9700
C35 C36 1.308(17)
C35 H35A 0.9700
C35 H35B 0.9700
C36 H36B 0.9600
C36 H36C 0.9600
C36 H36A 0.9600
C37 C38 1.492(8)
C37 H37A 0.9700
C37 H37B 0.9700
C38 C39 1.498(12)
C38 H38B 0.9700
C38 H38A 0.9700
C39 H39C 0.9600
C39 H39A 0.9600
C39 H39B 0.9600
C40 C41 1.496(5)
C40 H40A 0.9700
C40 H40B 0.9700
C41 C46 1.391(6)
C41 C42 1.409(5)
C42 C43 1.391(6)
C43 C44 1.365(6)
C43 H43 0.9300
C44 C45 1.408(6)
C44 C53 1.507(6)
C45 C46 1.368(6)
C46 H46 0.9300
C47 C48 1.503(9)
C47 H47B 0.9700
C47 H47A 0.9700
C48 C49 1.538(11)
C48 H48A 0.9700
C48 H48B 0.9700
C49 H49A 0.9600
C49 H49C 0.9600
C49 H49B 0.9600
C50 C51 1.511(7)
C50 H50B 0.9700
C50 H50A 0.9700
C51 C52 1.511(10)
C51 H51A 0.9700
C51 H51B 0.9700
C52 H52A 0.9600
C52 H52C 0.9600
C52 H52B 0.9600
C53 C54 1.501(6)
C53 H53A 0.9700
C53 H53B 0.9700
C54 C59 1.380(7)
C54 C55 1.399(7)
C55 C56 1.356(7)
C56 C57 1.380(7)
C56 H56 0.9300
C57 C58 1.401(7)
C57 C66 1.511(6)
C58 C59 1.380(6)
C59 H59 0.9300
C60 C61 1.509(10)
C60 H60A 0.9700
C60 H60B 0.9700
C61 C62 1.439(15)
C61 H61B 0.9700
C61 H61A 0.9700
C62 H62B 0.9600
C62 H62A 0.9600
C62 H62C 0.9600
C63 C64 1.477(12)
C63 H63A 0.9700
C63 H63B 0.9700
C64 C65A 1.439(19)
C64 C65 1.452(12)
C64 H64D 0.9700
C64 H64C 0.9700
C64 H64B 0.9700
C64 H64A 0.9700
C65 H65A 0.9600
C65 H65C 0.9600
C65 H65B 0.9600
C66 C67 1.499(7)
C66 H66A 0.9700
C66 H66B 0.9700
C67 C72 1.339(8)
C67 C68 1.395(10)
C68 C69 1.408(9)
C69 C70 1.372(10)
C69 H69 0.9300
C70 C71 1.440(9)
C71 C72 1.463(8)
C72 H72 0.9300
C73 C74 1.453(14)
C73 H73A 0.9700
C73 H73B 0.9700
C74 C75 1.431(15)
C74 H74A 0.9700
C74 H74B 0.9700
C75 H75A 0.9600
C75 H75B 0.9600
C75 H75C 0.9600
C76 C77 1.488(11)
C76 H76A 0.9700
C76 H76B 0.9700
C77 C78 1.490(14)
C77 H77B 0.9700
C77 H77A 0.9700
C78 H78A 0.9600
C78 H78B 0.9600
C78 H78C 0.9600
C65A H65D 0.9600
C65A H65F 0.9600
C65A H65E 0.9600
C26A H26E 0.9600
C26A H26F 0.9600
C26A H26D 0.9600

loop_
_platon_squeeze_void_nr
_platon_squeeze_void_average_x
_platon_squeeze_void_average_y
_platon_squeeze_void_average_z
_platon_squeeze_void_volume
_platon_squeeze_void_count_electrons
_platon_squeeze_void_content
1 0.000 0.500 1.000 83 4 ' '
2 0.477 0.251 0.261 430 118 ' '
3 -0.477 0.749 0.739 431 116 ' '
4 0.061 0.564 0.854 11 1 ' '
5 0.939 0.436 0.146 12 0 ' '
